data_4318824
loop_
_publ_author_name
'Guo Dong'
'Pang Ke-liang'
'Duan Chun-ying'
'He Cheng'
'Meng Qing-jin'

_publ_contact_author_address
;
Coordination Chemistry Institute
The State Key Laboratory of Coordinaiton Chemistry
Nanjing University , Nanjing 210093
P. R. China
;
_publ_contact_author_email duancy@nju.edu.cn
_publ_contact_author_fax '00 86 25 331 4502'
_publ_contact_author_name 'Dr. Duan Chun-ying'
_publ_contact_author_phone '00 86 25 359 7006'
_publ_section_title
;
 Design and Crystal Structures of Triple Helicates with Crystallographic
 Idealized D3 Symmetry: The Role of Side Chain Effect on Crystal Packing
;
_journal_name_full 'Inorganic Chemistry'
_journal_page_first 5978
_journal_page_last 5985
_journal_paper_doi 10.1021/ic0203623
_journal_volume 41
_journal_year 2002
_chemical_formula_sum 'C78 H66 B4 F16 Mn2 N12 O3'
_chemical_formula_weight 1676.55
_chemical_name_systematic
;
  ?
;
_space_group_IT_number 165
_symmetry_cell_setting trigonal
_symmetry_space_group_name_Hall '-P 3 2"c'
_symmetry_space_group_name_H-M 'P -3 c 1'
_atom_sites_solution_hydrogens geom
_atom_sites_solution_primary direct
_atom_sites_solution_secondary difmap
_audit_creation_method SHELXL-97
_cell_angle_alpha 90.00
_cell_angle_beta 90.00
_cell_angle_gamma 120.00
_cell_formula_units_Z 2
_cell_length_a 10.6183(18)
_cell_length_b 10.6183(18)
_cell_length_c 40.843(10)
_cell_measurement_reflns_used 1567
_cell_measurement_temperature 293(2)
_cell_measurement_theta_max 20.34
_cell_measurement_theta_min 2.56
_cell_volume 3988.0(14)
_computing_cell_refinement 'Bruker SMART'
_computing_data_collection 'Bruker SMART'
_computing_data_reduction 'Bruker SAINT'
_computing_molecular_graphics 'Bruker SHELXTL'
_computing_publication_material 'Bruker SHELXTL'
_computing_structure_refinement 'Bruker SHELXTL'
_computing_structure_solution 'Bruker SHELXTL'
_diffrn_ambient_temperature 293(2)
_diffrn_measured_fraction_theta_full 0.998
_diffrn_measured_fraction_theta_max 0.998
_diffrn_measurement_device_type 'CCD area detector'
_diffrn_measurement_method 'phi and omega scans'
_diffrn_radiation_monochromator graphite
_diffrn_radiation_source 'fine-focus sealed tube'
_diffrn_radiation_type MoK\a
_diffrn_radiation_wavelength 0.71073
_diffrn_reflns_av_R_equivalents 0.1108
_diffrn_reflns_av_sigmaI/netI 0.0657
_diffrn_reflns_limit_h_max 12
_diffrn_reflns_limit_h_min -11
_diffrn_reflns_limit_k_max 12
_diffrn_reflns_limit_k_min -12
_diffrn_reflns_limit_l_max 48
_diffrn_reflns_limit_l_min -47
_diffrn_reflns_number 18840
_diffrn_reflns_theta_full 25.00
_diffrn_reflns_theta_max 25.00
_diffrn_reflns_theta_min 1.99
_exptl_absorpt_coefficient_mu 0.409
_exptl_absorpt_correction_type none
_exptl_crystal_colour pale-red
_exptl_crystal_density_diffrn 1.396
_exptl_crystal_density_method 'not measured'
_exptl_crystal_description block
_exptl_crystal_F_000 1712
_exptl_crystal_size_max 0.30
_exptl_crystal_size_mid 0.30
_exptl_crystal_size_min 0.30
_refine_diff_density_max 0.444
_refine_diff_density_min -0.792
_refine_diff_density_rms 0.053
_refine_ls_extinction_method none
_refine_ls_goodness_of_fit_ref 1.031
_refine_ls_hydrogen_treatment mixed
_refine_ls_matrix_type full
_refine_ls_number_parameters 248
_refine_ls_number_reflns 2361
_refine_ls_number_restraints 90
_refine_ls_restrained_S_all 1.178
_refine_ls_R_factor_all 0.1211
_refine_ls_R_factor_gt 0.0642
_refine_ls_shift/su_max 0.000
_refine_ls_shift/su_mean 0.000
_refine_ls_structure_factor_coef Fsqd
_refine_ls_weighting_details 'calc w=1/[\s^2^(Fo^2^)+(0.1000P)^2^+0.0000P] where P=(Fo^2^+2Fc^2^)/3'
_refine_ls_weighting_scheme calc
_refine_ls_wR_factor_gt 0.1717
_refine_ls_wR_factor_ref 0.1921
_reflns_number_gt 1238
_reflns_number_total 2361
_reflns_threshold_expression >2sigma(I)
_cod_data_source_file ic0203623_06.cif
_cod_data_source_block complex_6
_cod_depositor_comments
;
The following automatic conversions were performed:

'_symmetry_cell_setting' value 'Trigonal' changed to 'trigonal'
according to the built-in table from CIF Core dictionary named
'cif_core.dic' version 2.4.1 from 2010-06-29.

Automatic conversion script
Id: cif_fix_values 1646 2011-03-28 12:23:43Z adriana 
;
_cod_database_code 4318824

loop_
_symmetry_equiv_pos_as_xyz
'x, y, z'
'-y, x-y, z'
'-x+y, -x, z'
'y, x, -z+1/2'
'x-y, -y, -z+1/2'
'-x, -x+y, -z+1/2'
'-x, -y, -z'
'y, -x+y, -z'
'x-y, x, -z'
'-y, -x, z-1/2'
'-x+y, y, z-1/2'
'x, x-y, z-1/2'

loop_
_atom_site_label
_atom_site_type_symbol
_atom_site_fract_x
_atom_site_fract_y
_atom_site_fract_z
_atom_site_U_iso_or_equiv
_atom_site_adp_type
_atom_site_occupancy
_atom_site_symmetry_multiplicity
_atom_site_calc_flag
_atom_site_refinement_flags
_atom_site_disorder_assembly
_atom_site_disorder_group
Mn1 Mn 1.0000 1.0000 0.38854(3) 0.0644(5) Uani 1 3 d S . .
N1 N 0.8866(4) 0.7992(4) 0.41955(9) 0.0655(11) Uani 1 1 d . . .
N2 N 0.7879(5) 0.8536(5) 0.36524(9) 0.0686(11) Uani 1 1 d . . .
C1 C 0.9379(6) 0.7688(6) 0.44672(13) 0.0838(16) Uani 1 1 d . . .
H1A H 1.0358 0.8283 0.4517 0.101 Uiso 1 1 calc R . .
C2 C 0.8539(7) 0.6542(6) 0.46779(13) 0.0845(17) Uani 1 1 d . . .
H2A H 0.8945 0.6361 0.4861 0.101 Uiso 1 1 calc R . .
C3 C 0.7125(8) 0.5709(7) 0.46075(15) 0.0969(18) Uani 1 1 d . . .
H3A H 0.6519 0.4965 0.4749 0.116 Uiso 1 1 calc R . .
C4 C 0.6563(6) 0.5950(6) 0.43256(16) 0.0880(17) Uani 1 1 d . . .
H4A H 0.5591 0.5346 0.4271 0.106 Uiso 1 1 calc R . .
C5 C 0.7460(5) 0.7100(5) 0.41242(12) 0.0632(13) Uani 1 1 d . . .
C6 C 0.6931(6) 0.7412(6) 0.38163(13) 0.0681(13) Uani 1 1 d . . .
C7 C 0.5397(6) 0.6442(6) 0.37169(15) 0.1009(19) Uani 1 1 d . . .
H7A H 0.5192 0.6823 0.3524 0.151 Uiso 1 1 calc R . .
H7B H 0.4763 0.6386 0.3891 0.151 Uiso 1 1 calc R . .
H7C H 0.5243 0.5487 0.3672 0.151 Uiso 1 1 calc R . .
C8 C 0.7447(6) 0.8884(8) 0.33499(13) 0.0820(18) Uani 1 1 d . . .
C9 C 0.715(4) 0.981(4) 0.3308(7) 0.077(9) Uani 0.50 1 d P . 1
H9A H 0.7154 1.0317 0.3495 0.092 Uiso 0.50 1 calc PR . 1
C10 C 0.679(3) 1.025(4) 0.3013(10) 0.082(10) Uani 0.50 1 d P . 1
H10A H 0.6794 1.1126 0.2986 0.099 Uiso 0.50 1 calc PR . 1
C11 C 0.641(2) 0.919(2) 0.2761(5) 0.079(6) Uani 0.50 1 d P . 1
C12 C 0.664(2) 0.809(2) 0.2788(4) 0.102(6) Uani 0.50 1 d P . 1
H12A H 0.6487 0.7473 0.2611 0.122 Uiso 0.50 1 calc PR . 1
C13 C 0.714(2) 0.786(2) 0.3092(5) 0.090(6) Uani 0.50 1 d P . 1
H13A H 0.7253 0.7056 0.3124 0.108 Uiso 0.50 1 calc PR . 1
C9' C 0.703(3) 1.005(3) 0.3377(5) 0.041(4) Uani 0.50 1 d P . 2
H9'A H 0.7101 1.0520 0.3574 0.049 Uiso 0.50 1 calc PR . 2
C10' C 0.652(3) 1.039(4) 0.3086(9) 0.061(5) Uani 0.50 1 d P . 2
H10B H 0.5968 1.0841 0.3099 0.073 Uiso 0.50 1 calc PR . 2
C11' C 0.685(2) 1.006(2) 0.2791(5) 0.067(5) Uani 0.50 1 d P . 2
C12' C 0.745(2) 0.920(2) 0.2775(4) 0.110(6) Uani 0.50 1 d P . 2
H12B H 0.7633 0.8926 0.2572 0.132 Uiso 0.50 1 calc PR . 2
C13' C 0.780(2) 0.875(3) 0.3044(5) 0.117(8) Uani 0.50 1 d P . 2
H13B H 0.8341 0.8288 0.3017 0.140 Uiso 0.50 1 calc PR . 2
O1 O 0.6390(8) 1.0521(11) 0.2522(4) 0.100(5) Uani 0.50 1 d P . .
B2 B 0.3333 0.6667 0.4555(2) 0.131(4) Uani 1 3 d SDU . .
F21 F 0.3333 0.6667 0.4872(3) 0.180(6) Uani 0.50 3 d SPDU A 1
F22 F 0.4611(8) 0.7668(8) 0.4424(2) 0.132(3) Uani 0.50 1 d PDU A 1
F21' F 0.3333 0.6667 0.4241(3) 0.179(6) Uani 0.50 3 d SPDU A 2
F22' F 0.4331(16) 0.7810(14) 0.4700(3) 0.266(7) Uani 0.50 1 d PDU A 2
B1 B 0.6667 0.3333 0.3684(4) 0.179(6) Uani 1 3 d SDU . .
F11 F 0.6667 0.3333 0.3344(5) 0.219(7) Uani 0.50 3 d SPDU B 1
F12 F 0.7799(8) 0.4582(7) 0.38385(19) 0.118(2) Uani 0.50 1 d PDU B 1
F11' F 0.6667 0.3333 0.4023(4) 0.257(8) Uani 0.50 3 d SPDU B 2
F12' F 0.5417(11) 0.2289(12) 0.3525(3) 0.206(5) Uani 0.50 1 d PDU B 2

loop_
_atom_site_aniso_label
_atom_site_aniso_U_11
_atom_site_aniso_U_22
_atom_site_aniso_U_33
_atom_site_aniso_U_23
_atom_site_aniso_U_13
_atom_site_aniso_U_12
Mn1 0.0696(6) 0.0696(6) 0.0539(8) 0.000 0.000 0.0348(3)
N1 0.066(3) 0.069(3) 0.061(2) 0.0020(19) -0.008(2) 0.034(2)
N2 0.081(3) 0.091(3) 0.053(2) -0.009(2) -0.009(2) 0.057(3)
C1 0.084(4) 0.082(4) 0.079(4) 0.011(3) -0.010(3) 0.038(3)
C2 0.100(5) 0.079(4) 0.078(4) 0.016(3) -0.002(3) 0.047(4)
C3 0.098(5) 0.082(4) 0.100(5) 0.025(3) 0.012(4) 0.037(4)
C4 0.063(3) 0.074(4) 0.112(5) 0.003(4) 0.005(3) 0.024(3)
C5 0.059(3) 0.050(3) 0.080(3) -0.005(3) -0.003(3) 0.026(3)
C6 0.070(4) 0.079(4) 0.069(3) -0.018(3) -0.011(3) 0.047(3)
C7 0.075(4) 0.095(4) 0.122(5) -0.024(4) -0.030(4) 0.035(4)
C8 0.085(4) 0.137(6) 0.058(3) -0.013(4) -0.008(3) 0.081(4)
C9 0.080(12) 0.096(17) 0.049(12) -0.019(9) 0.029(8) 0.040(10)
C10 0.049(10) 0.147(18) 0.08(2) 0.054(17) 0.047(12) 0.075(10)
C11 0.074(13) 0.124(17) 0.040(8) -0.018(11) -0.004(7) 0.050(12)
C12 0.132(15) 0.139(14) 0.084(10) -0.056(11) -0.044(10) 0.105(13)
C13 0.119(15) 0.119(15) 0.061(10) -0.012(11) -0.012(9) 0.082(13)
C9' 0.050(7) 0.058(8) 0.029(9) -0.005(7) 0.006(7) 0.037(6)
C10' 0.034(11) 0.115(11) 0.049(12) 0.018(8) 0.025(9) 0.049(9)
C11' 0.068(12) 0.125(14) 0.039(8) -0.010(12) -0.001(9) 0.070(12)
C12' 0.150(17) 0.21(2) 0.049(8) -0.040(12) -0.017(10) 0.150(17)
C13' 0.16(2) 0.21(3) 0.059(10) -0.005(16) -0.001(12) 0.16(2)
O1 0.109(7) 0.199(17) 0.050(5) 0.024(11) 0.017(8) 0.121(10)
B2 0.166(7) 0.166(7) 0.061(7) 0.000 0.000 0.083(3)
F21 0.226(9) 0.226(9) 0.088(9) 0.000 0.000 0.113(5)
F22 0.123(6) 0.124(6) 0.152(7) 0.024(5) 0.046(5) 0.063(5)
F21' 0.216(9) 0.216(9) 0.105(10) 0.000 0.000 0.108(4)
F22' 0.235(11) 0.246(11) 0.159(8) -0.007(9) -0.075(8) 0.002(9)
B1 0.160(7) 0.160(7) 0.216(14) 0.000 0.000 0.080(3)
F11 0.194(9) 0.194(9) 0.269(17) 0.000 0.000 0.097(4)
F12 0.097(5) 0.080(4) 0.170(7) 0.006(5) 0.029(5) 0.039(4)
F11' 0.238(9) 0.238(9) 0.294(17) 0.000 0.000 0.119(5)
F12' 0.124(7) 0.164(9) 0.296(12) 0.027(8) -0.034(8) 0.046(7)

loop_
_atom_type_symbol
_atom_type_description
_atom_type_scat_dispersion_real
_atom_type_scat_dispersion_imag
_atom_type_scat_source
C C 0.0033 0.0016 'International Tables Vol C Tables 4.2.6.8 and 6.1.1.4'
H H 0.0000 0.0000 'International Tables Vol C Tables 4.2.6.8 and 6.1.1.4'
B B 0.0013 0.0007 'International Tables Vol C Tables 4.2.6.8 and 6.1.1.4'
N N 0.0061 0.0033 'International Tables Vol C Tables 4.2.6.8 and 6.1.1.4'
O O 0.0106 0.0060 'International Tables Vol C Tables 4.2.6.8 and 6.1.1.4'
F F 0.0171 0.0103 'International Tables Vol C Tables 4.2.6.8 and 6.1.1.4'
Mn Mn 0.3368 0.7283 'International Tables Vol C Tables 4.2.6.8 and 6.1.1.4'

loop_
_geom_angle_atom_site_label_1
_geom_angle_atom_site_label_2
_geom_angle_atom_site_label_3
_geom_angle
_geom_angle_site_symmetry_1
_geom_angle_site_symmetry_3
_geom_angle_publ_flag
N2 Mn1 N2 102.84(14) . 3_675 ?
N2 Mn1 N2 102.84(14) . 2_765 ?
N2 Mn1 N2 102.84(14) 3_675 2_765 ?
N2 Mn1 N1 163.08(15) . 2_765 ?
N2 Mn1 N1 94.08(14) 3_675 2_765 ?
N2 Mn1 N1 72.60(16) 2_765 2_765 ?
N2 Mn1 N1 94.08(14) . 3_675 ?
N2 Mn1 N1 72.60(16) 3_675 3_675 ?
N2 Mn1 N1 163.08(16) 2_765 3_675 ?
N1 Mn1 N1 91.26(13) 2_765 3_675 ?
N2 Mn1 N1 72.60(16) . . ?
N2 Mn1 N1 163.08(15) 3_675 . ?
N2 Mn1 N1 94.08(14) 2_765 . ?
N1 Mn1 N1 91.26(13) 2_765 . ?
N1 Mn1 N1 91.26(13) 3_675 . ?
C5 N1 C1 116.8(4) . . ?
C5 N1 Mn1 115.3(3) . . ?
C1 N1 Mn1 127.2(4) . . ?
C6 N2 C8 118.8(5) . . ?
C6 N2 Mn1 118.3(3) . . ?
C8 N2 Mn1 122.4(4) . . ?
N1 C1 C2 124.2(5) . . ?
C3 C2 C1 117.5(5) . . ?
C2 C3 C4 120.2(6) . . ?
C3 C4 C5 119.4(5) . . ?
N1 C5 C4 121.8(5) . . ?
N1 C5 C6 116.1(4) . . ?
C4 C5 C6 122.1(5) . . ?
N2 C6 C5 115.9(4) . . ?
N2 C6 C7 125.1(5) . . ?
C5 C6 C7 119.0(5) . . ?
C9 C8 C13' 99.2(17) . . ?
C9 C8 C13 118.0(17) . . ?
C13' C8 C13 36.6(10) . . ?
C9 C8 N2 126.2(14) . . ?
C13' C8 N2 129.8(10) . . ?
C13 C8 N2 115.0(10) . . ?
C9 C8 C9' 12(2) . . ?
C13' C8 C9' 111.6(13) . . ?
C13 C8 C9' 128.7(13) . . ?
N2 C8 C9' 114.3(9) . . ?
C8 C9 C10 129(2) . . ?
C9 C10 C11 112(3) . . ?
C12 C11 O1 123.1(15) . 5_675 ?
C12 C11 C10 123(2) . . ?
O1 C11 C10 114(2) 5_675 . ?
C12 C11 O1 149.3(18) . . ?
O1 C11 O1 34.4(9) 5_675 . ?
C10 C11 O1 83(2) . . ?
C11 C12 C13 118.3(15) . . ?
C12 C13 C8 118.8(16) . . ?
C10' C9' C8 116.7(18) . . ?
C11' C10' C9' 120(2) . . ?
C10' C11' C12' 119(2) . . ?
C10' C11' O1 116(2) . . ?
C12' C11' O1 124.8(16) . . ?
C10' C11' O1 128.7(18) . 5_675 ?
C12' C11' O1 98.3(14) . 5_675 ?
O1 C11' O1 38.0(9) . 5_675 ?
C13' C12' C11' 121.1(17) . . ?
C12' C13' C8 126.7(18) . . ?
O1 O1 C11' 80.9(18) 5_675 . ?
O1 O1 C11 92.0(18) 5_675 5_675 ?
C11' O1 C11 116.0(8) . 5_675 ?
O1 O1 C11' 61.1(16) 5_675 5_675 ?
C11' O1 C11' 107.1(15) . 5_675 ?
C11 O1 C11' 30.8(10) 5_675 5_675 ?
O1 O1 C11 53.7(15) 5_675 . ?
C11' O1 C11 27.3(8) . . ?
C11 O1 C11 112.5(16) 5_675 . ?
C11' O1 C11 91.3(7) 5_675 . ?
F21' B2 F22' 117.3(7) . 2_665 ?
F21' B2 F22' 117.3(7) . . ?
F22' B2 F22' 100.7(8) 2_665 . ?
F21' B2 F22' 117.3(7) . 3_565 ?
F22' B2 F22' 100.7(8) 2_665 3_565 ?
F22' B2 F22' 100.7(8) . 3_565 ?
F21' B2 F21 180.000(4) . . ?
F22' B2 F21 62.7(7) 2_665 . ?
F22' B2 F21 62.7(7) . . ?
F22' B2 F21 62.7(7) 3_565 . ?
F21' B2 F22 66.6(6) . 2_665 ?
F22' B2 F22 53.8(6) 2_665 2_665 ?
F22' B2 F22 110.1(11) . 2_665 ?
F22' B2 F22 142.6(11) 3_565 2_665 ?
F21 B2 F22 113.4(6) . 2_665 ?
F21' B2 F22 66.6(6) . . ?
F22' B2 F22 142.6(11) 2_665 . ?
F22' B2 F22 53.8(6) . . ?
F22' B2 F22 110.1(11) 3_565 . ?
F21 B2 F22 113.4(6) . . ?
F22 B2 F22 105.2(6) 2_665 . ?
F21' B2 F22 66.6(6) . 3_565 ?
F22' B2 F22 110.1(11) 2_665 3_565 ?
F22' B2 F22 142.6(11) . 3_565 ?
F22' B2 F22 53.8(6) 3_565 3_565 ?
F21 B2 F22 113.4(6) . 3_565 ?
F22 B2 F22 105.2(6) 2_665 3_565 ?
F22 B2 F22 105.2(6) . 3_565 ?
F11' B1 F11 180.000(4) . . ?
F11' B1 F12' 117.8(8) . 2_655 ?
F11 B1 F12' 62.2(8) . 2_655 ?
F11' B1 F12' 117.8(8) . . ?
F11 B1 F12' 62.2(8) . . ?
F12' B1 F12' 99.9(10) 2_655 . ?
F11' B1 F12' 117.8(8) . 3_665 ?
F11 B1 F12' 62.2(8) . 3_665 ?
F12' B1 F12' 99.9(10) 2_655 3_665 ?
F12' B1 F12' 99.9(10) . 3_665 ?
F11' B1 F12 63.6(6) . 3_665 ?
F11 B1 F12 116.4(6) . 3_665 ?
F12' B1 F12 70.2(5) 2_655 3_665 ?
F12' B1 F12 89.1(6) . 3_665 ?
F12' B1 F12 167.8(6) 3_665 3_665 ?
F11' B1 F12 63.6(6) . . ?
F11 B1 F12 116.4(6) . . ?
F12' B1 F12 89.1(6) 2_655 . ?
F12' B1 F12 167.8(6) . . ?
F12' B1 F12 70.2(6) 3_665 . ?
F12 B1 F12 101.8(8) 3_665 . ?
F11' B1 F12 63.6(6) . 2_655 ?
F11 B1 F12 116.4(6) . 2_655 ?
F12' B1 F12 167.8(6) 2_655 2_655 ?
F12' B1 F12 70.2(6) . 2_655 ?
F12' B1 F12 89.1(5) 3_665 2_655 ?
F12 B1 F12 101.8(8) 3_665 2_655 ?
F12 B1 F12 101.8(8) . 2_655 ?

loop_
_geom_bond_atom_site_label_1
_geom_bond_atom_site_label_2
_geom_bond_distance
_geom_bond_site_symmetry_2
_geom_bond_publ_flag
Mn1 N2 2.212(4) . ?
Mn1 N2 2.212(4) 3_675 ?
Mn1 N2 2.212(4) 2_765 ?
Mn1 N1 2.243(4) 2_765 ?
Mn1 N1 2.243(4) 3_675 ?
Mn1 N1 2.243(4) . ?
N1 C5 1.340(6) . ?
N1 C1 1.345(6) . ?
N2 C6 1.298(6) . ?
N2 C8 1.429(7) . ?
C1 C2 1.390(7) . ?
C2 C3 1.339(8) . ?
C3 C4 1.378(8) . ?
C4 C5 1.383(7) . ?
C5 C6 1.481(7) . ?
C6 C7 1.484(7) . ?
C8 C9 1.19(4) . ?
C8 C13' 1.33(2) . ?
C8 C13 1.43(2) . ?
C8 C9' 1.51(3) . ?
C9 C10 1.42(5) . ?
C10 C11 1.43(4) . ?
C11 C12 1.32(3) . ?
C11 O1 1.39(3) 5_675 ?
C11 O1 1.73(3) . ?
C12 C13 1.42(3) . ?
C9' C10' 1.42(5) . ?
C10' C11' 1.35(4) . ?
C11' C12' 1.35(3) . ?
C11' O1 1.39(2) . ?
C11' O1 1.56(2) 5_675 ?
C12' C13' 1.32(3) . ?
O1 O1 0.98(2) 5_675 ?
O1 C11 1.39(3) 5_675 ?
O1 C11' 1.56(2) 5_675 ?
B2 F21' 1.282(9) . ?
B2 F22' 1.288(8) 2_665 ?
B2 F22' 1.288(8) . ?
B2 F22' 1.288(8) 3_565 ?
B2 F21 1.295(9) . ?
B2 F22 1.347(7) 2_665 ?
B2 F22 1.347(7) . ?
B2 F22 1.347(7) 3_565 ?
B1 F11' 1.384(11) . ?
B1 F11 1.389(11) . ?
B1 F12' 1.394(8) 2_655 ?
B1 F12' 1.394(8) . ?
B1 F12' 1.394(8) 3_665 ?
B1 F12 1.416(7) 3_665 ?
B1 F12 1.416(7) . ?
B1 F12 1.416(7) 2_655 ?
